data_4320712
loop_
_publ_author_name
'Ludmila Scoles'
'John H. Yamamoto'
'Luc Brissieux'
'Brian T. Sterenberg'
'Konstantin A. Udachin'
'Arthur J. Carty'

_publ_section_title
;
 Synthesis and Characterization of Mixed Ruthenium/Platinum
 \m4-Phosphinidene, Phosphorus Monoxide, and Related Clusters
;
_journal_name_full 'Inorganic Chemistry'
_journal_page_first 6731
_journal_page_last 6736
_journal_paper_doi 10.1021/ic0106423
_journal_volume 40
_journal_year 2001
_chemical_formula_sum 'C37 H29 N O13 P2 Pt Ru4'
_chemical_formula_weight 1356.92
_chemical_name_systematic
;
?
;
_space_group_IT_number 4
_symmetry_cell_setting monoclinic
_symmetry_space_group_name_Hall 'P 2yb'
_symmetry_space_group_name_H-M 'P 1 21 1'
_atom_sites_solution_hydrogens geom
_atom_sites_solution_primary direct
_atom_sites_solution_secondary difmap
_audit_creation_method SHELXL-97
_cell_angle_alpha 90.00
_cell_angle_beta 97.01
_cell_angle_gamma 90.00
_cell_formula_units_Z 2
_cell_length_a 13.4002(7)
_cell_length_b 11.4675(6)
_cell_length_c 13.7739(8)
_cell_measurement_temperature 173(2)
_cell_volume 2100.8(2)
_computing_structure_refinement 'SHELXL-97 (Sheldrick, 1997)'
_computing_structure_solution 'SHELXS-97 (Sheldrick, 1990)'
_diffrn_ambient_temperature 173(2)
_diffrn_measured_fraction_theta_full 0.997
_diffrn_measured_fraction_theta_max 0.997
_diffrn_radiation_monochromator graphite
_diffrn_radiation_source 'fine-focus sealed tube'
_diffrn_radiation_wavelength 0.70930
_diffrn_reflns_av_R_equivalents 0.0481
_diffrn_reflns_av_sigmaI/netI 0.1110
_diffrn_reflns_limit_h_max 18
_diffrn_reflns_limit_h_min -16
_diffrn_reflns_limit_k_max 15
_diffrn_reflns_limit_k_min -15
_diffrn_reflns_limit_l_max 18
_diffrn_reflns_limit_l_min -17
_diffrn_reflns_number 19695
_diffrn_reflns_theta_full 28.68
_diffrn_reflns_theta_max 28.68
_diffrn_reflns_theta_min 1.49
_exptl_absorpt_coefficient_mu 4.862
_exptl_crystal_density_diffrn 2.145
_exptl_crystal_density_method 'not measured'
_exptl_crystal_F_000 1292
_refine_diff_density_max 1.281
_refine_diff_density_min -1.059
_refine_diff_density_rms 0.150
_refine_ls_abs_structure_details 'Flack H D (1983), Acta Cryst. A39, 876-881'
_refine_ls_abs_structure_Flack 0.010(3)
_refine_ls_extinction_method none
_refine_ls_goodness_of_fit_ref 0.802
_refine_ls_hydrogen_treatment mixed
_refine_ls_matrix_type full
_refine_ls_number_parameters 523
_refine_ls_number_reflns 10720
_refine_ls_number_restraints 1
_refine_ls_restrained_S_all 0.802
_refine_ls_R_factor_all 0.0697
_refine_ls_R_factor_gt 0.0392
_refine_ls_shift/su_max 0.002
_refine_ls_shift/su_mean 0.000
_refine_ls_structure_factor_coef Fsqd
_refine_ls_weighting_details 'calc w=1/[\s^2^(Fo^2^)+(0.0000P)^2^+0.0000P] where P=(Fo^2^+2Fc^2^)/3'
_refine_ls_weighting_scheme calc
_refine_ls_wR_factor_gt 0.0542
_refine_ls_wR_factor_ref 0.0589
_reflns_number_gt 7830
_reflns_number_total 10720
_reflns_threshold_expression >2sigma(I)
_cod_data_source_file ic0106423_1.cif
_cod_data_source_block jhy55
_cod_database_code 4320712

loop_
_symmetry_equiv_pos_as_xyz
'x, y, z'
'-x, y+1/2, -z'

loop_
_atom_site_label
_atom_site_type_symbol
_atom_site_fract_x
_atom_site_fract_y
_atom_site_fract_z
_atom_site_U_iso_or_equiv
_atom_site_adp_type
_atom_site_occupancy
_atom_site_symmetry_multiplicity
_atom_site_calc_flag
_atom_site_refinement_flags
_atom_site_disorder_assembly
_atom_site_disorder_group
Pt1 Pt 0.823667(18) 0.33663(2) 0.258064(17) 0.02026(6) Uani 1 1 d . . .
Ru3 Ru 0.78951(5) 0.19670(5) 0.42182(4) 0.02251(15) Uani 1 1 d . . .
Ru2 Ru 0.61334(4) 0.33131(6) 0.43752(3) 0.02204(12) Uani 1 1 d . . .
Ru1 Ru 0.64783(4) 0.47601(5) 0.27982(4) 0.02174(14) Uani 1 1 d . . .
Ru4 Ru 0.80950(5) 0.43585(5) 0.43871(4) 0.02209(15) Uani 1 1 d . . .
P1 P 0.66312(14) 0.26861(16) 0.28578(13) 0.0207(4) Uani 1 1 d . . .
P2 P 0.89530(14) 0.22231(16) 0.14310(13) 0.0220(4) Uani 1 1 d . . .
O9 O 0.8627(4) 0.1906(5) 0.6388(4) 0.0453(15) Uani 1 1 d . . .
O8 O 0.7159(5) -0.0540(5) 0.4340(4) 0.0525(17) Uani 1 1 d . . .
O10 O 0.9995(4) 0.1249(5) 0.3879(4) 0.0384(14) Uani 1 1 d . . .
O7 O 0.6119(4) 0.1631(6) 0.6072(4) 0.0466(16) Uani 1 1 d . . .
O6 O 0.5712(4) 0.5537(5) 0.5468(4) 0.0479(16) Uani 1 1 d . . .
O5 O 0.3856(4) 0.3047(5) 0.3944(4) 0.0427(16) Uani 1 1 d . . .
O4 O 0.6176(4) 0.7137(5) 0.3720(4) 0.0507(16) Uani 1 1 d . . .
O3 O 0.4238(4) 0.4757(5) 0.2149(4) 0.0439(15) Uani 1 1 d . . .
O2 O 0.6967(5) 0.5837(6) 0.0892(5) 0.065(2) Uani 1 1 d . . .
O13 O 1.0352(4) 0.3950(5) 0.4742(4) 0.0491(16) Uani 1 1 d . . .
O12 O 0.7939(4) 0.4729(5) 0.6545(4) 0.0486(16) Uani 1 1 d . . .
O11 O 0.8555(4) 0.6937(5) 0.4143(4) 0.0476(15) Uani 1 1 d . . .
O1 O 0.9545(5) 0.5418(5) 0.2218(5) 0.0569(18) Uani 1 1 d . . .
N1 N 0.5971(4) 0.1718(5) 0.2100(4) 0.0218(13) Uani 1 1 d . . .
C9 C 0.8317(6) 0.1953(7) 0.5572(6) 0.0311(19) Uani 1 1 d . . .
C8 C 0.7428(6) 0.0384(7) 0.4233(5) 0.0326(19) Uani 1 1 d . . .
C10 C 0.9198(6) 0.1555(6) 0.3947(5) 0.0269(17) Uani 1 1 d . . .
C7 C 0.6182(6) 0.2232(7) 0.5427(5) 0.0275(19) Uani 1 1 d . . .
C6 C 0.5899(6) 0.4706(8) 0.5055(6) 0.0323(19) Uani 1 1 d . . .
C5 C 0.4721(6) 0.3105(7) 0.4081(5) 0.0307(19) Uani 1 1 d . . .
C4 C 0.6348(5) 0.6256(7) 0.3406(6) 0.0340(19) Uani 1 1 d . . .
C3 C 0.5102(6) 0.4768(7) 0.2385(5) 0.0319(18) Uani 1 1 d . . .
C2 C 0.6823(6) 0.5415(7) 0.1611(6) 0.036(2) Uani 1 1 d . . .
C13 C 0.9492(6) 0.4053(6) 0.4601(5) 0.0308(18) Uani 1 1 d . . .
C12 C 0.7980(6) 0.4571(7) 0.5740(6) 0.035(2) Uani 1 1 d . . .
C11 C 0.8329(5) 0.5982(7) 0.4229(5) 0.0263(17) Uani 1 1 d . . .
C1 C 0.9061(6) 0.4624(7) 0.2361(6) 0.037(2) Uani 1 1 d . . .
C17 C 0.5211(5) 0.0983(6) 0.2488(5) 0.0276(17) Uani 1 1 d . . .
H17 H 0.5283 0.1143 0.3207 0.033 Uiso 1 1 calc R . .
C19 C 0.4123(5) 0.1297(7) 0.2111(5) 0.0321(19) Uani 1 1 d . . .
H19C H 0.4112 0.1806 0.1539 0.039 Uiso 1 1 calc R . .
H19B H 0.3815 0.1701 0.2626 0.039 Uiso 1 1 calc R . .
H19A H 0.3744 0.0583 0.1926 0.039 Uiso 1 1 calc R . .
C18 C 0.5389(6) -0.0329(6) 0.2394(6) 0.040(2) Uani 1 1 d . . .
H18C H 0.6093 -0.0509 0.2625 0.048 Uiso 1 1 calc R . .
H18B H 0.5238 -0.0562 0.1707 0.048 Uiso 1 1 calc R . .
H18A H 0.4950 -0.0756 0.2790 0.048 Uiso 1 1 calc R . .
C14 C 0.6000(5) 0.1879(7) 0.1015(5) 0.0294(18) Uani 1 1 d . . .
H14 H 0.6685 0.2190 0.0947 0.035 Uiso 1 1 calc R . .
C16 C 0.5266(6) 0.2764(7) 0.0518(5) 0.037(2) Uani 1 1 d . . .
H16C H 0.5343 0.3506 0.0871 0.045 Uiso 1 1 calc R . .
H16B H 0.4577 0.2477 0.0520 0.045 Uiso 1 1 calc R . .
H16A H 0.5403 0.2879 -0.0158 0.045 Uiso 1 1 calc R . .
C15 C 0.5910(6) 0.0738(7) 0.0438(5) 0.039(2) Uani 1 1 d . . .
H15C H 0.5233 0.0416 0.0442 0.047 Uiso 1 1 calc R . .
H15B H 0.6407 0.0179 0.0740 0.047 Uiso 1 1 calc R . .
H15A H 0.6032 0.0887 -0.0238 0.047 Uiso 1 1 calc R . .
C20 C 0.8327(5) 0.2335(6) 0.0176(5) 0.0246(17) Uani 1 1 d . . .
C25 C 0.8234(5) 0.1406(6) -0.0456(5) 0.0299(18) Uani 1 1 d . . .
H25 H 0.8499 0.0664 -0.0257 0.036 Uiso 1 1 calc R . .
C24 C 0.7738(6) 0.1577(8) -0.1407(6) 0.045(2) Uani 1 1 d . . .
H24 H 0.7657 0.0938 -0.1849 0.053 Uiso 1 1 calc R . .
C23 C 0.7371(6) 0.2651(9) -0.1705(6) 0.046(2) Uani 1 1 d . . .
H23 H 0.7046 0.2753 -0.2352 0.055 Uiso 1 1 calc R . .
C22 C 0.7471(6) 0.3565(9) -0.1082(5) 0.045(3) Uani 1 1 d . . .
H22 H 0.7208 0.4306 -0.1289 0.055 Uiso 1 1 calc R . .
C21 C 0.7963(4) 0.3421(9) -0.0129(5) 0.0338(17) Uani 1 1 d . . .
H21 H 0.8045 0.4067 0.0305 0.041 Uiso 1 1 calc R . .
C32 C 0.9071(6) 0.0674(6) 0.1696(5) 0.0239(16) Uani 1 1 d . . .
C37 C 0.9962(6) 0.0062(7) 0.1650(5) 0.0316(18) Uani 1 1 d . . .
H37 H 1.0514 0.0430 0.1403 0.038 Uiso 1 1 calc R . .
C36 C 1.0040(6) -0.1077(7) 0.1962(5) 0.036(2) Uani 1 1 d . . .
H36 H 1.0663 -0.1472 0.1962 0.043 Uiso 1 1 calc R . .
C35 C 0.9250(5) -0.1654(9) 0.2272(5) 0.0384(17) Uani 1 1 d . . .
H35 H 0.9315 -0.2446 0.2473 0.046 Uiso 1 1 calc R . .
C34 C 0.8350(6) -0.1068(6) 0.2290(5) 0.0337(19) Uani 1 1 d . . .
H34 H 0.7791 -0.1460 0.2502 0.040 Uiso 1 1 calc R . .
C33 C 0.8259(5) 0.0081(6) 0.2002(5) 0.0291(18) Uani 1 1 d . . .
H33 H 0.7635 0.0473 0.2013 0.035 Uiso 1 1 calc R . .
C26 C 1.0245(5) 0.2672(6) 0.1319(5) 0.0263(17) Uani 1 1 d . . .
C31 C 1.0898(5) 0.2948(7) 0.2140(5) 0.034(2) Uani 1 1 d . . .
H31 H 1.0672 0.2915 0.2767 0.041 Uiso 1 1 calc R . .
C30 C 1.1871(5) 0.3269(9) 0.2057(5) 0.0430(19) Uani 1 1 d . . .
H30 H 1.2312 0.3468 0.2626 0.052 Uiso 1 1 calc R . .
C29 C 1.2210(5) 0.3305(9) 0.1149(5) 0.0364(17) Uani 1 1 d . . .
H29 H 1.2882 0.3532 0.1094 0.044 Uiso 1 1 calc R . .
C27 C 1.0596(5) 0.2698(6) 0.0410(5) 0.0309(18) Uani 1 1 d . . .
H27 H 1.0157 0.2497 -0.0160 0.037 Uiso 1 1 calc R . .
C28 C 1.1572(5) 0.3013(7) 0.0327(5) 0.038(2) Uani 1 1 d . . .
H28 H 1.1806 0.3028 -0.0297 0.045 Uiso 1 1 calc R . .

loop_
_atom_site_aniso_label
_atom_site_aniso_U_11
_atom_site_aniso_U_22
_atom_site_aniso_U_33
_atom_site_aniso_U_23
_atom_site_aniso_U_13
_atom_site_aniso_U_12
Pt1 0.02029(13) 0.01999(14) 0.02052(13) -0.00077(15) 0.00251(10) -0.00088(16)
Ru3 0.0243(3) 0.0208(3) 0.0220(3) 0.0019(3) 0.0011(3) 0.0023(3)
Ru2 0.0215(3) 0.0238(3) 0.0213(3) -0.0010(3) 0.0043(2) -0.0017(4)
Ru1 0.0217(3) 0.0196(3) 0.0234(3) 0.0014(3) 0.0008(3) 0.0024(3)
Ru4 0.0228(3) 0.0220(3) 0.0209(3) -0.0022(3) 0.0007(3) -0.0021(3)
P1 0.0207(10) 0.0205(10) 0.0201(10) -0.0004(8) -0.0003(8) -0.0007(8)
P2 0.0231(10) 0.0219(11) 0.0213(10) 0.0014(7) 0.0044(8) 0.0007(8)
O9 0.050(4) 0.055(4) 0.030(3) 0.009(3) -0.004(3) 0.002(3)
O8 0.065(4) 0.033(4) 0.060(4) 0.001(3) 0.007(3) -0.013(3)
O10 0.025(3) 0.056(4) 0.032(3) 0.000(3) -0.002(3) 0.014(3)
O7 0.041(4) 0.072(5) 0.028(3) 0.016(3) 0.007(3) -0.006(3)
O6 0.059(4) 0.042(4) 0.046(4) -0.012(3) 0.019(3) 0.005(3)
O5 0.020(3) 0.064(5) 0.043(3) -0.001(3) -0.001(2) -0.002(3)
O4 0.052(4) 0.034(4) 0.067(4) -0.007(3) 0.010(3) 0.010(3)
O3 0.026(3) 0.051(4) 0.051(4) 0.001(3) -0.011(3) 0.007(3)
O2 0.071(5) 0.078(5) 0.051(4) 0.035(4) 0.028(4) 0.026(4)
O13 0.026(3) 0.050(4) 0.067(4) -0.013(3) -0.010(3) 0.004(3)
O12 0.063(4) 0.061(4) 0.022(3) -0.005(3) 0.005(3) -0.002(4)
O11 0.061(4) 0.031(3) 0.047(4) 0.005(3) -0.007(3) -0.012(3)
O1 0.056(4) 0.033(4) 0.089(5) -0.009(3) 0.042(4) -0.015(3)
N1 0.024(3) 0.030(4) 0.011(3) -0.002(2) 0.000(2) -0.005(3)
C9 0.032(5) 0.038(5) 0.027(4) 0.002(4) 0.014(4) 0.006(4)
C8 0.041(5) 0.027(5) 0.029(4) -0.001(3) -0.001(4) 0.002(4)
C10 0.039(5) 0.018(4) 0.023(4) 0.002(3) -0.001(4) -0.004(3)
C7 0.025(4) 0.033(5) 0.025(4) 0.008(3) 0.003(4) 0.003(3)
C6 0.022(4) 0.046(5) 0.032(5) 0.000(4) 0.013(4) -0.002(4)
C5 0.040(5) 0.035(5) 0.018(4) -0.001(3) 0.004(3) 0.009(4)
C4 0.023(4) 0.028(5) 0.049(5) 0.004(4) -0.002(4) 0.008(4)
C3 0.046(5) 0.018(4) 0.030(4) -0.001(3) -0.005(4) -0.002(4)
C2 0.035(5) 0.031(5) 0.041(5) -0.003(4) 0.005(4) 0.013(4)
C13 0.033(5) 0.026(4) 0.031(4) 0.003(3) -0.007(4) -0.007(4)
C12 0.037(5) 0.023(5) 0.044(5) -0.004(4) 0.002(4) -0.002(4)
C11 0.023(4) 0.037(5) 0.017(4) -0.007(3) -0.008(3) 0.003(4)
C1 0.038(5) 0.031(5) 0.044(5) -0.005(4) 0.018(4) 0.006(4)
C17 0.027(4) 0.038(5) 0.019(4) -0.001(3) 0.005(3) -0.006(4)
C19 0.024(4) 0.041(5) 0.031(4) -0.007(4) 0.004(4) -0.012(4)
C18 0.049(5) 0.020(4) 0.052(5) 0.004(4) 0.010(4) -0.008(4)
C14 0.032(4) 0.030(4) 0.028(4) -0.009(4) 0.011(4) -0.008(4)
C16 0.046(5) 0.050(5) 0.013(4) 0.004(3) -0.008(4) -0.006(4)
C15 0.040(5) 0.052(6) 0.023(4) 0.001(4) 0.000(4) -0.002(4)
C20 0.012(4) 0.035(5) 0.028(4) 0.000(3) 0.007(3) 0.000(3)
C25 0.035(5) 0.028(4) 0.028(4) -0.001(3) 0.010(4) -0.010(4)
C24 0.046(5) 0.057(6) 0.030(5) -0.003(4) 0.001(4) -0.031(5)
C23 0.040(5) 0.074(7) 0.023(5) 0.013(5) -0.002(4) -0.002(5)
C22 0.047(5) 0.066(8) 0.025(4) 0.009(5) 0.010(4) 0.014(5)
C21 0.028(4) 0.043(5) 0.029(4) 0.006(5) 0.000(3) 0.006(5)
C32 0.034(4) 0.024(4) 0.013(4) -0.001(3) 0.000(3) 0.001(3)
C37 0.032(4) 0.035(5) 0.029(4) 0.002(3) 0.006(4) 0.002(4)
C36 0.036(5) 0.032(5) 0.038(5) -0.001(4) -0.007(4) 0.014(4)
C35 0.057(5) 0.023(4) 0.037(4) 0.005(5) 0.012(4) 0.010(5)
C34 0.036(5) 0.033(5) 0.034(4) 0.009(3) 0.013(4) 0.000(4)
C33 0.029(4) 0.028(5) 0.029(4) -0.004(3) -0.001(3) 0.006(3)
C26 0.030(4) 0.023(4) 0.026(4) -0.006(3) 0.003(3) -0.003(3)
C31 0.025(4) 0.048(6) 0.029(4) -0.003(3) 0.001(3) 0.002(4)
C30 0.029(4) 0.053(5) 0.044(4) 0.005(5) -0.007(3) -0.006(5)
C29 0.016(3) 0.040(4) 0.052(4) 0.009(5) -0.002(3) 0.002(5)
C27 0.025(4) 0.036(5) 0.032(4) 0.006(4) 0.005(4) -0.006(4)
C28 0.033(4) 0.048(6) 0.035(4) 0.009(4) 0.015(4) 0.002(4)

loop_
_atom_type_symbol
_atom_type_description
_atom_type_scat_dispersion_real
_atom_type_scat_dispersion_imag
_atom_type_scat_source
C C 0.0033 0.0016 'International Tables Vol C Tables 4.2.6.8 and 6.1.1.4'
H H 0.0000 0.0000 'International Tables Vol C Tables 4.2.6.8 and 6.1.1.4'
P P 0.1023 0.0942 'International Tables Vol C Tables 4.2.6.8 and 6.1.1.4'
O O 0.0106 0.0060 'International Tables Vol C Tables 4.2.6.8 and 6.1.1.4'
N N 0.0061 0.0033 'International Tables Vol C Tables 4.2.6.8 and 6.1.1.4'
Pt Pt -1.7033 8.3905 'International Tables Vol C Tables 4.2.6.8 and 6.1.1.4'
Ru Ru -1.2594 0.8363 'International Tables Vol C Tables 4.2.6.8 and 6.1.1.4'

loop_
_geom_angle_atom_site_label_1
_geom_angle_atom_site_label_2
_geom_angle_atom_site_label_3
_geom_angle
_geom_angle_site_symmetry_1
_geom_angle_site_symmetry_3
_geom_angle_publ_flag
C1 Pt1 P2 91.3(2) . . ?
C1 Pt1 P1 148.3(2) . . ?
P2 Pt1 P1 112.32(6) . . ?
C1 Pt1 Ru4 86.3(2) . . ?
P2 Pt1 Ru4 156.25(5) . . ?
P1 Pt1 Ru4 80.01(5) . . ?
C1 Pt1 Ru3 136.0(2) . . ?
P2 Pt1 Ru3 109.73(5) . . ?
P1 Pt1 Ru3 56.56(5) . . ?
Ru4 Pt1 Ru3 58.935(19) . . ?
C1 Pt1 Ru1 95.5(2) . . ?
P2 Pt1 Ru1 141.55(5) . . ?
P1 Pt1 Ru1 52.88(5) . . ?
Ru4 Pt1 Ru1 62.153(18) . . ?
Ru3 Pt1 Ru1 91.004(18) . . ?
C9 Ru3 C10 91.2(3) . . ?
C9 Ru3 C8 92.3(3) . . ?
C10 Ru3 C8 94.3(3) . . ?
C9 Ru3 P1 146.9(2) . . ?
C10 Ru3 P1 119.4(2) . . ?
C8 Ru3 P1 97.3(2) . . ?
C9 Ru3 Ru4 84.9(3) . . ?
C10 Ru3 Ru4 100.5(2) . . ?
C8 Ru3 Ru4 164.9(2) . . ?
P1 Ru3 Ru4 77.65(5) . . ?
C9 Ru3 Pt1 137.0(3) . . ?
C10 Ru3 Pt1 75.1(2) . . ?
C8 Ru3 Pt1 128.6(2) . . ?
P1 Ru3 Pt1 51.86(4) . . ?
Ru4 Ru3 Pt1 58.97(2) . . ?
C9 Ru3 Ru2 94.6(2) . . ?
C10 Ru3 Ru2 160.7(2) . . ?
C8 Ru3 Ru2 103.7(2) . . ?
P1 Ru3 Ru2 52.30(4) . . ?
Ru4 Ru3 Ru2 61.89(2) . . ?
Pt1 Ru3 Ru2 88.26(2) . . ?
C6 Ru2 C5 89.5(3) . . ?
C6 Ru2 C7 99.5(3) . . ?
C5 Ru2 C7 91.2(3) . . ?
C6 Ru2 P1 140.2(2) . . ?
C5 Ru2 P1 98.8(2) . . ?
C7 Ru2 P1 119.0(2) . . ?
C6 Ru2 Ru1 86.4(2) . . ?
C5 Ru2 Ru1 99.3(2) . . ?
C7 Ru2 Ru1 168.0(2) . . ?
P1 Ru2 Ru1 53.91(5) . . ?
C6 Ru2 Ru3 133.0(2) . . ?
C5 Ru2 Ru3 136.7(2) . . ?
C7 Ru2 Ru3 75.7(2) . . ?
P1 Ru2 Ru3 56.40(5) . . ?
Ru1 Ru2 Ru3 92.59(2) . . ?
C6 Ru2 Ru4 81.5(2) . . ?
C5 Ru2 Ru4 159.2(2) . . ?
C7 Ru2 Ru4 108.6(2) . . ?
P1 Ru2 Ru4 77.17(5) . . ?
Ru1 Ru2 Ru4 61.62(2) . . ?
Ru3 Ru2 Ru4 57.56(2) . . ?
C3 Ru1 C2 94.0(3) . . ?
C3 Ru1 C4 89.4(3) . . ?
C2 Ru1 C4 93.8(3) . . ?
C3 Ru1 P1 95.3(2) . . ?
C2 Ru1 P1 113.2(2) . . ?
C4 Ru1 P1 152.1(2) . . ?
C3 Ru1 Ru2 89.4(2) . . ?
C2 Ru1 Ru2 166.8(2) . . ?
C4 Ru1 Ru2 99.0(2) . . ?
P1 Ru1 Ru2 53.70(5) . . ?
C3 Ru1 Pt1 139.5(2) . . ?
C2 Ru1 Pt1 81.0(2) . . ?
C4 Ru1 Pt1 131.0(2) . . ?
P1 Ru1 Pt1 52.10(5) . . ?
Ru2 Ru1 Pt1 88.10(2) . . ?
C3 Ru1 Ru4 147.7(2) . . ?
C2 Ru1 Ru4 118.0(2) . . ?
C4 Ru1 Ru4 85.0(2) . . ?
P1 Ru1 Ru4 76.39(5) . . ?
Ru2 Ru1 Ru4 60.39(2) . . ?
Pt1 Ru1 Ru4 56.750(17) . . ?
C13 Ru4 C12 93.9(3) . . ?
C13 Ru4 C11 91.4(3) . . ?
C12 Ru4 C11 91.2(3) . . ?
C13 Ru4 Ru3 85.0(2) . . ?
C12 Ru4 Ru3 101.0(2) . . ?
C11 Ru4 Ru3 167.5(2) . . ?
C13 Ru4 Pt1 83.6(2) . . ?
C12 Ru4 Pt1 163.0(2) . . ?
C11 Ru4 Pt1 105.6(2) . . ?
Ru3 Ru4 Pt1 62.10(2) . . ?
C13 Ru4 Ru2 143.8(2) . . ?
C12 Ru4 Ru2 82.9(2) . . ?
C11 Ru4 Ru2 124.6(2) . . ?
Ru3 Ru4 Ru2 60.56(2) . . ?
Pt1 Ru4 Ru2 89.23(2) . . ?
C13 Ru4 Ru1 140.8(2) . . ?
C12 Ru4 Ru1 124.9(2) . . ?
C11 Ru4 Ru1 83.0(2) . . ?
Ru3 Ru4 Ru1 92.17(2) . . ?
Pt1 Ru4 Ru1 61.096(18) . . ?
Ru2 Ru4 Ru1 57.99(2) . . ?
N1 P1 Pt1 122.2(2) . . ?
N1 P1 Ru2 123.8(2) . . ?
Pt1 P1 Ru2 113.59(8) . . ?
N1 P1 Ru1 126.5(2) . . ?
Pt1 P1 Ru1 75.03(6) . . ?
Ru2 P1 Ru1 72.38(6) . . ?
N1 P1 Ru3 119.9(2) . . ?
Pt1 P1 Ru3 71.58(5) . . ?
Ru2 P1 Ru3 71.30(5) . . ?
Ru1 P1 Ru3 113.62(8) . . ?
C32 P2 C26 103.4(3) . . ?
C32 P2 C20 106.1(3) . . ?
C26 P2 C20 103.2(3) . . ?
C32 P2 Pt1 116.3(2) . . ?
C26 P2 Pt1 111.6(2) . . ?
C20 P2 Pt1 114.8(2) . . ?
C17 N1 C14 122.1(5) . . ?
C17 N1 P1 118.9(4) . . ?
C14 N1 P1 117.0(4) . . ?
O9 C9 Ru3 175.7(7) . . ?
O8 C8 Ru3 173.2(7) . . ?
O10 C10 Ru3 172.6(6) . . ?
O7 C7 Ru2 173.0(7) . . ?
O6 C6 Ru2 176.9(7) . . ?
O5 C5 Ru2 175.1(7) . . ?
O4 C4 Ru1 173.2(7) . . ?
O3 C3 Ru1 178.2(7) . . ?
O2 C2 Ru1 175.5(7) . . ?
O13 C13 Ru4 175.2(6) . . ?
O12 C12 Ru4 177.4(8) . . ?
O11 C11 Ru4 174.2(7) . . ?
O1 C1 Pt1 178.1(8) . . ?
N1 C17 C19 114.6(6) . . ?
N1 C17 C18 114.2(6) . . ?
C19 C17 C18 110.7(6) . . ?
N1 C14 C16 115.8(6) . . ?
N1 C14 C15 113.6(6) . . ?
C16 C14 C15 109.4(6) . . ?
C25 C20 C21 120.3(7) . . ?
C25 C20 P2 122.7(6) . . ?
C21 C20 P2 117.0(6) . . ?
C20 C25 C24 118.6(7) . . ?
C23 C24 C25 121.0(8) . . ?
C22 C23 C24 120.2(8) . . ?
C23 C22 C21 120.1(9) . . ?
C20 C21 C22 119.8(8) . . ?
C33 C32 C37 118.3(7) . . ?
C33 C32 P2 119.1(6) . . ?
C37 C32 P2 122.6(6) . . ?
C36 C37 C32 119.8(7) . . ?
C35 C36 C37 121.8(8) . . ?
C36 C35 C34 118.8(9) . . ?
C33 C34 C35 120.5(7) . . ?
C34 C33 C32 120.6(7) . . ?
C31 C26 C27 118.9(7) . . ?
C31 C26 P2 120.4(5) . . ?
C27 C26 P2 120.6(5) . . ?
C30 C31 C26 120.4(7) . . ?
C31 C30 C29 120.3(7) . . ?
C28 C29 C30 119.9(6) . . ?
C28 C27 C26 120.7(7) . . ?
C29 C28 C27 119.8(7) . . ?

loop_
_geom_bond_atom_site_label_1
_geom_bond_atom_site_label_2
_geom_bond_distance
_geom_bond_site_symmetry_2
_geom_bond_publ_flag
Pt1 C1 1.864(8) . ?
Pt1 P2 2.3491(18) . ?
Pt1 P1 2.3629(19) . ?
Pt1 Ru4 2.7636(7) . ?
Pt1 Ru3 2.8503(7) . ?
Pt1 Ru1 2.8929(7) . ?
Ru3 C9 1.881(8) . ?
Ru3 C10 1.889(8) . ?
Ru3 C8 1.920(8) . ?
Ru3 P1 2.5069(19) . ?
Ru3 Ru4 2.7627(9) . ?
Ru3 Ru2 2.8508(8) . ?
Ru2 C6 1.896(9) . ?
Ru2 C5 1.901(8) . ?
Ru2 C7 1.902(7) . ?
Ru2 P1 2.3813(19) . ?
Ru2 Ru1 2.8160(8) . ?
Ru2 Ru4 2.8874(8) . ?
Ru1 C3 1.863(8) . ?
Ru1 C2 1.906(9) . ?
Ru1 C4 1.927(8) . ?
Ru1 P1 2.388(2) . ?
Ru1 Ru4 2.9219(8) . ?
Ru4 C13 1.891(8) . ?
Ru4 C12 1.904(9) . ?
Ru4 C11 1.905(8) . ?
P1 N1 1.697(5) . ?
P2 C32 1.816(7) . ?
P2 C26 1.831(7) . ?
P2 C20 1.831(7) . ?
O9 C9 1.152(8) . ?
O8 C8 1.135(9) . ?
O10 C10 1.139(8) . ?
O7 C7 1.135(8) . ?
O6 C6 1.154(9) . ?
O5 C5 1.153(8) . ?
O4 C4 1.133(9) . ?
O3 C3 1.163(9) . ?
O2 C2 1.139(9) . ?
O13 C13 1.152(8) . ?
O12 C12 1.131(9) . ?
O11 C11 1.146(9) . ?
O1 C1 1.149(9) . ?
N1 C17 1.472(8) . ?
N1 C14 1.510(8) . ?
C17 C19 1.530(9) . ?
C17 C18 1.531(10) . ?
C14 C16 1.517(10) . ?
C14 C15 1.529(10) . ?
C20 C25 1.372(9) . ?
C20 C21 1.383(11) . ?
C25 C24 1.408(10) . ?
C24 C23 1.371(12) . ?
C23 C22 1.350(12) . ?
C22 C21 1.406(9) . ?
C32 C33 1.393(10) . ?
C32 C37 1.393(10) . ?
C37 C36 1.375(10) . ?
C36 C35 1.361(10) . ?
C35 C34 1.383(10) . ?
C34 C33 1.377(10) . ?
C26 C31 1.379(9) . ?
C26 C27 1.390(9) . ?
C31 C30 1.373(9) . ?
C30 C29 1.382(9) . ?
C29 C28 1.375(9) . ?
C27 C28 1.376(9) . ?
